data_7059795
loop_
_publ_author_name
'Xu, Chanchan'
'Lv, Le'
'Luo, Dawei'
'Liu, Wei'

_publ_section_title
;
 Synthesis, structure and photoluminescence properties of three copper(i)
 iodide based inorganic--organic hybrid structures with pyrazine
 derivatives
;
_journal_issue 33
_journal_name_full 'New Journal of Chemistry'
_journal_page_first 14103
_journal_page_last 14107
_journal_paper_doi 10.1039/D0NJ02341H
_journal_volume 44
_journal_year 2020
_chemical_formula_sum 'C6 H8 Cu2 I2 N2'
_chemical_formula_weight 489.02
_space_group_crystal_system monoclinic
_space_group_IT_number 14
_space_group_name_Hall '-P 2yn'
_space_group_name_H-M_alt 'P 1 21/n 1'
_atom_sites_solution_hydrogens geom
_audit_creation_method SHELXL-2018/3
_audit_update_record
;
2020-04-26 deposited with the CCDC.	2020-07-22 downloaded from the CCDC.
;
_cell_angle_alpha 90
_cell_angle_beta 92.310(2)
_cell_angle_gamma 90
_cell_formula_units_Z 4
_cell_length_a 4.2966(2)
_cell_length_b 17.8851(9)
_cell_length_c 13.0424(7)
_cell_measurement_reflns_used 6046
_cell_measurement_temperature 193(2)
_cell_measurement_theta_max 28.27
_cell_measurement_theta_min 2.28
_cell_volume 1001.43(9)
_computing_structure_refinement 'SHELXL-2018/3 (Sheldrick, 2018)'
_computing_structure_solution 'SHELXT 2014/5 (Sheldrick, 2014)'
_diffrn_ambient_temperature 193(2)
_diffrn_measured_fraction_theta_full 0.999
_diffrn_measured_fraction_theta_max 0.998
_diffrn_measurement_device_type 'Bruker APEX-II CCD'
_diffrn_measurement_method '\f and \w scans'
_diffrn_radiation_type MoK\a
_diffrn_radiation_wavelength 0.71073
_diffrn_reflns_av_R_equivalents 0.0348
_diffrn_reflns_av_unetI/netI 0.0314
_diffrn_reflns_Laue_measured_fraction_full 0.999
_diffrn_reflns_Laue_measured_fraction_max 0.998
_diffrn_reflns_limit_h_max 5
_diffrn_reflns_limit_h_min -5
_diffrn_reflns_limit_k_max 23
_diffrn_reflns_limit_k_min -23
_diffrn_reflns_limit_l_max 12
_diffrn_reflns_limit_l_min -17
_diffrn_reflns_number 9652
_diffrn_reflns_point_group_measured_fraction_full 0.999
_diffrn_reflns_point_group_measured_fraction_max 0.998
_diffrn_reflns_theta_full 25.242
_diffrn_reflns_theta_max 28.273
_diffrn_reflns_theta_min 1.934
_exptl_absorpt_coefficient_mu 10.358
_exptl_absorpt_correction_T_max 0.2627
_exptl_absorpt_correction_T_min 0.1706
_exptl_absorpt_correction_type multi-scan
_exptl_absorpt_process_details SADABS
_exptl_crystal_density_diffrn 3.244
_exptl_crystal_description BLOCK
_exptl_crystal_F_000 888
_exptl_crystal_size_max 0.120
_exptl_crystal_size_mid 0.110
_exptl_crystal_size_min 0.080
_refine_diff_density_max 0.671
_refine_diff_density_min -1.019
_refine_diff_density_rms 0.177
_refine_ls_extinction_method none
_refine_ls_goodness_of_fit_ref 1.102
_refine_ls_hydrogen_treatment constr
_refine_ls_matrix_type full
_refine_ls_number_parameters 111
_refine_ls_number_reflns 2480
_refine_ls_number_restraints 0
_refine_ls_restrained_S_all 1.102
_refine_ls_R_factor_all 0.0267
_refine_ls_R_factor_gt 0.0230
_refine_ls_shift/su_max 0.020
_refine_ls_shift/su_mean 0.000
_refine_ls_structure_factor_coef Fsqd
_refine_ls_weighting_details 'w=1/[\s^2^(Fo^2^)+(0.0125P)^2^+2.9586P] where P=(Fo^2^+2Fc^2^)/3'
_refine_ls_weighting_scheme calc
_refine_ls_wR_factor_gt 0.0538
_refine_ls_wR_factor_ref 0.0554
_reflns_Friedel_coverage 0.000
_reflns_number_gt 2253
_reflns_number_total 2480
_reflns_threshold_expression 'I > 2\s(I)'
_cod_data_source_file d0nj02341h2.cif
_cod_data_source_block 20200328ghyz0313_9_0m_a
_cod_depositor_comments
;
The following automatic conversions were performed:

data item '_exptl_absorpt_correction_type' value 'MULTI-SCAN' was
changed to 'multi-scan' in accordance with the
/home/data/users/saulius/crontab/automatic-downloads/rss-feeds/RSC/lib/dictionaries/cif_core.dic
dictionary named 'cif_core.dic' version 2.4.2 last updated on
2011-04-26.

Automatic conversion script
Id: cif_fix_values 7556 2019-12-06 15:28:31Z antanas 

 Adding full bibliography for 7059794--7059796.cif.

 Adding full bibliography for 7059794--7059796.cif.
;
_cod_original_sg_symbol_H-M 'P 21/n'
_cod_database_code 7059795
_shelx_shelxl_version_number 2018/3
_shelx_space_group_comment
;
The symmetry employed for this shelxl refinement is uniquely defined
by the following loop, which should always be used as a source of
symmetry information in preference to the above space-group names.
They are only intended as comments.
;
_shelx_estimated_absorpt_t_min 0.370
_shelx_estimated_absorpt_t_max 0.491

loop_
_space_group_symop_operation_xyz
'x, y, z'
'-x+1/2, y+1/2, -z+1/2'
'-x, -y, -z'
'x-1/2, -y-1/2, z-1/2'

loop_
_atom_site_label
_atom_site_type_symbol
_atom_site_fract_x
_atom_site_fract_y
_atom_site_fract_z
_atom_site_U_iso_or_equiv
_atom_site_adp_type
_atom_site_occupancy
_atom_site_site_symmetry_order
_atom_site_calc_flag
_atom_site_refinement_flags_posn
_atom_site_refinement_flags_adp
_atom_site_refinement_flags_occupancy
_atom_site_disorder_assembly
_atom_site_disorder_group
I1 I 1.10291(5) 0.40306(2) 0.59724(2) 0.01659(7) Uani 1 1 d . . . . .
I2 I 0.98332(5) 0.86497(2) 0.62461(2) 0.01708(7) Uani 1 1 d . . . . .
Cu1 Cu 0.63318(11) 0.44333(3) 0.70617(4) 0.02093(12) Uani 1 1 d . . . . .
Cu2 Cu 0.50499(11) 0.82584(3) 0.73393(4) 0.02021(11) Uani 1 1 d . . . . .
N1 N 0.6126(7) 0.55701(19) 0.7226(3) 0.0170(7) Uani 1 1 d . . . . .
N2 N 0.5413(7) 0.71127(19) 0.7376(3) 0.0171(7) Uani 1 1 d . . . . .
C5 C 0.4349(9) 0.5955(2) 0.6542(3) 0.0196(8) Uani 1 1 d . . . . .
H5 H 0.331514 0.569512 0.599142 0.024 Uiso 1 1 calc R U . . .
C2 C 0.7608(8) 0.5955(2) 0.7977(3) 0.0154(7) Uani 1 1 d . . . . .
C4 C 0.3986(9) 0.6719(2) 0.6619(3) 0.0206(8) Uani 1 1 d . . . . .
H4 H 0.269227 0.697280 0.612426 0.025 Uiso 1 1 calc R U . . .
C3 C 0.7260(8) 0.6740(2) 0.8052(3) 0.0159(7) Uani 1 1 d . . . . .
C1 C 0.9609(9) 0.5530(2) 0.8739(3) 0.0219(8) Uani 1 1 d . . . . .
H1A H 0.843926 0.543503 0.935571 0.033 Uiso 1 1 calc R U . . .
H1B H 1.147628 0.582271 0.892317 0.033 Uiso 1 1 calc R U . . .
H1C H 1.022194 0.505244 0.843811 0.033 Uiso 1 1 calc R U . . .
C6 C 0.8875(9) 0.7178(2) 0.8883(3) 0.0199(8) Uani 1 1 d . . . . .
H6A H 1.029141 0.753829 0.858074 0.030 Uiso 1 1 calc R U . . .
H6B H 1.006737 0.683834 0.933859 0.030 Uiso 1 1 calc R U . . .
H6C H 0.733067 0.744559 0.927603 0.030 Uiso 1 1 calc R U . . .

loop_
_atom_site_aniso_label
_atom_site_aniso_U_11
_atom_site_aniso_U_22
_atom_site_aniso_U_33
_atom_site_aniso_U_23
_atom_site_aniso_U_13
_atom_site_aniso_U_12
I1 0.01383(11) 0.01843(13) 0.01735(13) 0.00098(10) -0.00152(9) -0.00034(8)
I2 0.01269(11) 0.02055(14) 0.01785(13) -0.00048(10) -0.00112(9) 0.00046(8)
Cu1 0.0207(2) 0.0156(2) 0.0263(3) -0.0011(2) -0.0008(2) 0.00183(18)
Cu2 0.0201(2) 0.0154(2) 0.0250(3) 0.0000(2) -0.0005(2) 0.00009(18)
N1 0.0155(14) 0.0174(16) 0.0180(17) -0.0010(14) 0.0005(13) 0.0002(12)
N2 0.0182(14) 0.0140(15) 0.0193(17) 0.0027(14) 0.0007(13) 0.0004(12)
C5 0.0225(18) 0.0185(19) 0.017(2) -0.0006(17) -0.0040(16) -0.0021(15)
C2 0.0131(15) 0.0152(18) 0.0181(19) -0.0001(16) 0.0019(14) -0.0003(13)
C4 0.0236(18) 0.019(2) 0.018(2) 0.0000(17) -0.0051(16) 0.0003(16)
C3 0.0146(16) 0.0149(18) 0.0182(19) 0.0033(16) 0.0005(14) -0.0027(14)
C1 0.0236(19) 0.017(2) 0.024(2) 0.0010(17) -0.0074(17) 0.0022(15)
C6 0.0227(18) 0.0163(19) 0.020(2) -0.0001(16) -0.0026(16) -0.0022(15)

loop_
_atom_type_symbol
_atom_type_description
_atom_type_scat_dispersion_real
_atom_type_scat_dispersion_imag
_atom_type_scat_source
C C 0.0033 0.0016 'International Tables Vol C Tables 4.2.6.8 and 6.1.1.4'
H H 0.0000 0.0000 'International Tables Vol C Tables 4.2.6.8 and 6.1.1.4'
Cu Cu 0.3201 1.2651 'International Tables Vol C Tables 4.2.6.8 and 6.1.1.4'
I I -0.4742 1.8119 'International Tables Vol C Tables 4.2.6.8 and 6.1.1.4'
N N 0.0061 0.0033 'International Tables Vol C Tables 4.2.6.8 and 6.1.1.4'

loop_
_geom_angle_atom_site_label_1
_geom_angle_atom_site_label_2
_geom_angle_atom_site_label_3
_geom_angle
_geom_angle_site_symmetry_1
_geom_angle_site_symmetry_3
_geom_angle_publ_flag
Cu1 I1 Cu2 61.872(17) . 2_646 ?
Cu1 I1 Cu1 106.89(2) . 1_655 ?
Cu2 I1 Cu1 82.864(18) 2_646 1_655 ?
Cu2 I2 Cu1 61.232(17) . 2_656 ?
Cu2 I2 Cu2 107.07(2) . 1_655 ?
Cu1 I2 Cu2 83.061(18) 2_656 1_655 ?
N1 Cu1 I1 111.58(9) . . ?
N1 Cu1 I2 115.04(10) . 2_646 ?
I1 Cu1 I2 118.52(2) . 2_646 ?
N1 Cu1 Cu2 140.07(10) . 2_646 ?
I1 Cu1 Cu2 59.791(17) . 2_646 ?
I2 Cu1 Cu2 58.729(17) 2_646 2_646 ?
N1 Cu1 I1 106.11(9) . 1_455 ?
I1 Cu1 I1 106.89(2) . 1_455 ?
I2 Cu1 I1 96.368(18) 2_646 1_455 ?
Cu2 Cu1 I1 113.71(2) 2_646 1_455 ?
N2 Cu2 I2 102.51(9) . . ?
N2 Cu2 I1 120.98(10) . 2_656 ?
I2 Cu2 I1 118.37(2) . 2_656 ?
N2 Cu2 I2 109.35(10) . 1_455 ?
I2 Cu2 I2 107.07(2) . 1_455 ?
I1 Cu2 I2 97.706(18) 2_656 1_455 ?
N2 Cu2 Cu1 136.40(10) . 2_656 ?
I2 Cu2 Cu1 60.039(17) . 2_656 ?
I1 Cu2 Cu1 58.336(17) 2_656 2_656 ?
I2 Cu2 Cu1 113.93(2) 1_455 2_656 ?
C2 N1 C5 117.7(4) . . ?
C2 N1 Cu1 124.5(3) . . ?
C5 N1 Cu1 117.8(3) . . ?
C4 N2 C3 117.7(4) . . ?
C4 N2 Cu2 118.3(3) . . ?
C3 N2 Cu2 123.6(3) . . ?
N1 C5 C4 121.5(4) . . ?
N1 C5 H5 119.2 . . ?
C4 C5 H5 119.2 . . ?
N1 C2 C3 120.9(4) . . ?
N1 C2 C1 117.9(4) . . ?
C3 C2 C1 121.2(4) . . ?
N2 C4 C5 121.6(4) . . ?
N2 C4 H4 119.2 . . ?
C5 C4 H4 119.2 . . ?
N2 C3 C2 120.6(4) . . ?
N2 C3 C6 117.7(4) . . ?
C2 C3 C6 121.7(4) . . ?
C2 C1 H1A 109.5 . . ?
C2 C1 H1B 109.5 . . ?
H1A C1 H1B 109.5 . . ?
C2 C1 H1C 109.5 . . ?
H1A C1 H1C 109.5 . . ?
H1B C1 H1C 109.5 . . ?
C3 C6 H6A 109.5 . . ?
C3 C6 H6B 109.5 . . ?
H6A C6 H6B 109.5 . . ?
C3 C6 H6C 109.5 . . ?
H6A C6 H6C 109.5 . . ?
H6B C6 H6C 109.5 . . ?

loop_
_geom_bond_atom_site_label_1
_geom_bond_atom_site_label_2
_geom_bond_distance
_geom_bond_site_symmetry_2
_geom_bond_publ_flag
I1 Cu1 2.6156(6) . ?
I1 Cu2 2.6557(6) 2_646 ?
I1 Cu1 2.7326(6) 1_655 ?
I2 Cu2 2.6426(6) . ?
I2 Cu1 2.6786(6) 2_656 ?
I2 Cu2 2.6999(6) 1_655 ?
Cu1 N1 2.047(4) . ?
Cu1 Cu2 2.7101(7) 2_646 ?
Cu2 N2 2.055(3) . ?
N1 C2 1.338(5) . ?
N1 C5 1.340(5) . ?
N2 C4 1.340(5) . ?
N2 C3 1.340(5) . ?
C5 C4 1.381(6) . ?
C5 H5 0.9500 . ?
C2 C3 1.415(5) . ?
C2 C1 1.496(5) . ?
C4 H4 0.9500 . ?
C3 C6 1.486(5) . ?
C1 H1A 0.9800 . ?
C1 H1B 0.9800 . ?
C1 H1C 0.9800 . ?
C6 H6A 0.9800 . ?
C6 H6B 0.9800 . ?
C6 H6C 0.9800 . ?
